data_4504314
loop_
_publ_author_name
'Park, Hyunsoo'
'Krigsfeld, Gabriel'
'Teat, Simon J.'
'Parise, John B.'

_publ_section_title
;
 Synthesis and Structural Determination of Four Novel Metal&#x2212;Organic
 Frameworks in a Zn&#x2212;3-Amino-1,2,4-Triazole System
;
_journal_issue 7
_journal_name_full 'Crystal Growth &amp; Design'
_journal_page_first 1343
_journal_paper_doi 10.1021/cg070295t
_journal_volume 7
_journal_year 2007
_chemical_formula_sum 'C12 H30 N26 O13.98 Zn5'
_chemical_formula_weight 1089.51
_space_group_IT_number 205
_symmetry_cell_setting cubic
_symmetry_Int_Tables_number 205
_symmetry_space_group_name_Hall '-P 2ac 2ab 3'
_symmetry_space_group_name_H-M 'P a -3'
_atom_sites_solution_hydrogens geom
_atom_sites_solution_primary direct
_atom_sites_solution_secondary difmap
_audit_creation_method SHELXL-97
_cell_angle_alpha 90.00
_cell_angle_beta 90.00
_cell_angle_gamma 90.00
_cell_formula_units_Z 4
_cell_length_a 15.0448(6)
_cell_length_b 15.0448(6)
_cell_length_c 15.0448(6)
_cell_measurement_reflns_used 1024
_cell_measurement_temperature 190(2)
_cell_measurement_theta_max 33.61
_cell_measurement_theta_min 2.56
_cell_volume 3405.3(2)
_computing_cell_refinement 'Bruker SAINT 7.23a'
_computing_data_collection 'Bruker APEX 2'
_computing_data_reduction 'Bruker SAINT 7.23a'
_computing_molecular_graphics 'Diamond 3.0'
_computing_publication_material 'SHELXTL (Sheldrick, 2000)'
_computing_structure_refinement 'SHELXL (Sheldrick, 2000)'
_computing_structure_solution 'SHELXS (Sheldrick, 2000)'
_diffrn_ambient_temperature 190(2)
_diffrn_measured_fraction_theta_full 1.000
_diffrn_measured_fraction_theta_max 1.000
_diffrn_measurement_device_type 'Bruker Platinum 200 CCD diffractometer'
_diffrn_measurement_method 'omega scans'
_diffrn_radiation_monochromator 'silicon 111'
_diffrn_radiation_probe x-ray
_diffrn_radiation_type synchrotron
_diffrn_radiation_wavelength 0.77490
_diffrn_reflns_av_R_equivalents 0.0825
_diffrn_reflns_av_sigmaI/netI 0.0529
_diffrn_reflns_limit_h_max 21
_diffrn_reflns_limit_h_min -17
_diffrn_reflns_limit_k_max 17
_diffrn_reflns_limit_k_min -21
_diffrn_reflns_limit_l_max 5
_diffrn_reflns_limit_l_min -21
_diffrn_reflns_number 17032
_diffrn_reflns_theta_full 33.61
_diffrn_reflns_theta_max 33.61
_diffrn_reflns_theta_min 2.56
_diffrn_source synchrotron
_diffrn_source_type 'ALS beamline 11.3.1'
_exptl_absorpt_coefficient_mu 3.574
_exptl_absorpt_correction_T_max 0.836
_exptl_absorpt_correction_T_min 0.281
_exptl_absorpt_correction_type multi-scan
_exptl_absorpt_process_details 'SADABS (Sheldrick 2000)'
_exptl_crystal_colour yellow
_exptl_crystal_density_diffrn 2.129
_exptl_crystal_density_method 'not measured'
_exptl_crystal_description cube
_exptl_crystal_F_000 2192
_exptl_crystal_size_max 0.05
_exptl_crystal_size_mid 0.05
_exptl_crystal_size_min 0.05
_refine_diff_density_max 0.716
_refine_diff_density_min -0.741
_refine_diff_density_rms 0.123
_refine_ls_extinction_method none
_refine_ls_goodness_of_fit_ref 1.079
_refine_ls_hydrogen_treatment mixed
_refine_ls_matrix_type full
_refine_ls_number_parameters 101
_refine_ls_number_reflns 1750
_refine_ls_number_restraints 0
_refine_ls_restrained_S_all 1.079
_refine_ls_R_factor_all 0.0491
_refine_ls_R_factor_gt 0.0398
_refine_ls_shift/su_max 0.002
_refine_ls_shift/su_mean 0.000
_refine_ls_structure_factor_coef Fsqd
_refine_ls_weighting_details 'calc w=1/[\s^2^(Fo^2^)+(0.0358P)^2^+7.9796P] where P=(Fo^2^+2Fc^2^)/3'
_refine_ls_weighting_scheme calc
_refine_ls_wR_factor_gt 0.1015
_refine_ls_wR_factor_ref 0.1072
_reflns_number_gt 1485
_reflns_number_total 1750
_reflns_threshold_expression >2sigma(I)
_cod_data_source_file cg070295tsi20070327_011608.cif
_cod_data_source_block structure3
_cod_database_code 4504314

loop_
_symmetry_equiv_pos_as_xyz
'x, y, z'
'-x+1/2, -y, z+1/2'
'-x, y+1/2, -z+1/2'
'x+1/2, -y+1/2, -z'
'z, x, y'
'z+1/2, -x+1/2, -y'
'-z+1/2, -x, y+1/2'
'-z, x+1/2, -y+1/2'
'y, z, x'
'-y, z+1/2, -x+1/2'
'y+1/2, -z+1/2, -x'
'-y+1/2, -z, x+1/2'
'-x, -y, -z'
'x-1/2, y, -z-1/2'
'x, -y-1/2, z-1/2'
'-x-1/2, y-1/2, z'
'-z, -x, -y'
'-z-1/2, x-1/2, y'
'z-1/2, x, -y-1/2'
'z, -x-1/2, y-1/2'
'-y, -z, -x'
'y, -z-1/2, x-1/2'
'-y-1/2, z-1/2, x'
'y-1/2, z, -x-1/2'

loop_
_atom_site_label
_atom_site_type_symbol
_atom_site_fract_x
_atom_site_fract_y
_atom_site_fract_z
_atom_site_U_iso_or_equiv
_atom_site_adp_type
_atom_site_occupancy
_atom_site_symmetry_multiplicity
_atom_site_calc_flag
_atom_site_refinement_flags
Zn1 Zn 0.86299(2) 0.36299(2) 0.13701(2) 0.01540(15) Uani 1 3 d S
Zn2 Zn 0.77308(2) 0.72692(2) 0.27308(2) 0.01317(15) Uani 1 3 d S
Zn3 Zn 1.0000 0.5000 0.0000 0.01273(17) Uani 1 6 d S
N1 N 0.86255(17) 0.49470(16) 0.15875(17) 0.0188(5) Uani 1 1 d .
N2 N 0.83455(18) 0.63270(17) 0.20234(18) 0.0218(5) Uani 1 1 d .
N3 N 0.91075(16) 0.55132(15) 0.10367(16) 0.0163(4) Uani 1 1 d .
N4 N 0.9277(2) 0.70915(18) 0.0980(2) 0.0324(7) Uani 1 1 d .
H4A H 0.9661 0.7062 0.0549 0.039 Uiso 1 1 calc R
H4B H 0.9123 0.7606 0.1195 0.039 Uiso 1 1 calc R
C1 C 0.8918(2) 0.63351(19) 0.13177(19) 0.0174(5) Uani 1 1 d .
C2 C 0.8190(2) 0.5448(2) 0.2147(2) 0.0253(6) Uani 1 1 d .
H2 H 0.7810 0.5222 0.2589 0.030 Uiso 1 1 calc R
O1 O 0.8046(8) 0.2626(5) 0.1792(6) 0.045(2) Uani 0.33 1 d P
N11 N 0.9334(4) 0.5666(4) 0.4334(4) 0.074(3) Uani 1 3 d S
O11 O 0.9697(5) 0.6352(3) 0.4689(4) 0.1040(19) Uani 1 1 d .
O1W O 0.8679(5) 0.1535(7) 0.1086(5) 0.139(3) Uani 1 1 d .
H11 H 0.931(4) 0.127(3) 0.085(3) 0.045(14) Uiso 1 1 d .
H12 H 0.840(3) 0.105(3) 0.090(3) 0.010(9) Uiso 1 1 d .

loop_
_atom_site_aniso_label
_atom_site_aniso_U_11
_atom_site_aniso_U_22
_atom_site_aniso_U_33
_atom_site_aniso_U_23
_atom_site_aniso_U_13
_atom_site_aniso_U_12
Zn1 0.01540(15) 0.01540(15) 0.01540(15) 0.00201(11) 0.00201(11) -0.00201(11)
Zn2 0.01317(15) 0.01317(15) 0.01317(15) -0.00050(11) 0.00050(11) -0.00050(11)
Zn3 0.01273(17) 0.01273(17) 0.01273(17) 0.00072(14) 0.00072(14) -0.00072(14)
N1 0.0214(11) 0.0168(11) 0.0182(11) -0.0015(9) 0.0051(9) -0.0029(9)
N2 0.0259(13) 0.0169(11) 0.0227(12) -0.0041(9) 0.0094(10) -0.0019(10)
N3 0.0187(11) 0.0137(10) 0.0165(10) -0.0004(8) 0.0043(9) -0.0005(9)
N4 0.0501(19) 0.0131(11) 0.0339(15) -0.0011(11) 0.0200(14) -0.0029(11)
C1 0.0201(13) 0.0159(12) 0.0161(12) -0.0020(10) 0.0019(10) -0.0009(10)
C2 0.0329(16) 0.0175(13) 0.0255(15) -0.0021(11) 0.0119(13) -0.0040(12)
O1 0.076(6) 0.023(4) 0.038(5) -0.008(3) 0.039(4) -0.028(5)
N11 0.074(3) 0.074(3) 0.074(3) 0.005(3) -0.005(3) 0.005(3)
O11 0.148(6) 0.065(3) 0.099(4) -0.010(3) 0.014(4) -0.016(3)
O1W 0.087(5) 0.238(10) 0.093(5) 0.083(6) -0.002(4) -0.004(5)

loop_
_atom_type_symbol
_atom_type_description
_atom_type_scat_dispersion_real
_atom_type_scat_dispersion_imag
_atom_type_scat_source
C C 0.0033 0.0016 'International Tables Vol C Tables 4.2.6.8 and 6.1.1.4'
H H 0.0000 0.0000 'International Tables Vol C Tables 4.2.6.8 and 6.1.1.4'
N N 0.0061 0.0033 'International Tables Vol C Tables 4.2.6.8 and 6.1.1.4'
O O 0.0106 0.0060 'International Tables Vol C Tables 4.2.6.8 and 6.1.1.4'
Zn Zn 0.2250 1.6670 'International Tables Vol C Tables 4.2.6.8 and 6.1.1.4'

loop_
_geom_angle_atom_site_label_1
_geom_angle_atom_site_label_2
_geom_angle_atom_site_label_3
_geom_angle
_geom_angle_site_symmetry_1
_geom_angle_site_symmetry_3
O1 Zn1 O1 34.7(4) . 8_645
O1 Zn1 O1 34.7(4) . 11_556
O1 Zn1 O1 34.7(4) 8_645 11_556
O1 Zn1 N1 109.4(4) . 11_556
O1 Zn1 N1 104.9(3) 8_645 11_556
O1 Zn1 N1 138.1(3) 11_556 11_556
O1 Zn1 N1 104.9(3) . 8_645
O1 Zn1 N1 138.1(3) 8_645 8_645
O1 Zn1 N1 109.4(4) 11_556 8_645
N1 Zn1 N1 99.41(9) 11_556 8_645
O1 Zn1 N1 138.1(3) . .
O1 Zn1 N1 109.4(4) 8_645 .
O1 Zn1 N1 104.9(3) 11_556 .
N1 Zn1 N1 99.41(9) 11_556 .
N1 Zn1 N1 99.41(9) 8_645 .
O1 Zn2 O1 33.7(4) 21_666 19_656
O1 Zn2 O1 33.7(4) 21_666 16_765
O1 Zn2 O1 33.7(4) 19_656 16_765
O1 Zn2 N2 109.2(4) 21_666 .
O1 Zn2 N2 128.8(3) 19_656 .
O1 Zn2 N2 95.1(3) 16_765 .
O1 Zn2 N2 95.1(3) 21_666 12_664
O1 Zn2 N2 109.2(4) 19_656 12_664
O1 Zn2 N2 128.8(3) 16_765 12_664
N2 Zn2 N2 107.20(9) . 12_664
O1 Zn2 N2 128.8(3) 21_666 6_566
O1 Zn2 N2 95.1(3) 19_656 6_566
O1 Zn2 N2 109.2(4) 16_765 6_566
N2 Zn2 N2 107.20(9) . 6_566
N2 Zn2 N2 107.20(9) 12_664 6_566
N3 Zn3 N3 91.74(8) 20_675 13_765
N3 Zn3 N3 91.74(8) 20_675 23_764
N3 Zn3 N3 91.74(8) 13_765 23_764
N3 Zn3 N3 88.26(8) 20_675 11_556
N3 Zn3 N3 88.26(8) 13_765 11_556
N3 Zn3 N3 180.0 23_764 11_556
N3 Zn3 N3 88.26(8) 20_675 .
N3 Zn3 N3 180.0 13_765 .
N3 Zn3 N3 88.26(8) 23_764 .
N3 Zn3 N3 91.74(8) 11_556 .
N3 Zn3 N3 180.0 20_675 8_645
N3 Zn3 N3 88.26(8) 13_765 8_645
N3 Zn3 N3 88.26(8) 23_764 8_645
N3 Zn3 N3 91.74(8) 11_556 8_645
N3 Zn3 N3 91.74(8) . 8_645
C2 N1 N3 107.0(2) . .
C2 N1 Zn1 132.5(2) . .
N3 N1 Zn1 120.34(18) . .
C2 N2 C1 102.9(2) . .
C2 N2 Zn2 122.6(2) . .
C1 N2 Zn2 134.3(2) . .
C1 N3 N1 105.5(2) . .
C1 N3 Zn3 132.79(19) . .
N1 N3 Zn3 121.70(17) . .
N3 C1 N4 124.8(3) . .
N3 C1 N2 111.8(2) . .
N4 C1 N2 123.3(3) . .
N1 C2 N2 112.8(3) . .
O1 O1 O1 60.002(2) 11_556 8_645
O1 O1 Zn1 72.68(19) 11_556 .
O1 O1 Zn1 72.67(19) 8_645 .
O1 O1 Zn2 73.16(18) 11_556 16_755
O1 O1 Zn2 73.16(18) 8_645 16_755
Zn1 O1 Zn2 140.3(4) . 16_755
O11 N11 O11 119.95(4) 6_566 .
O11 N11 O11 119.95(4) 6_566 12_664
O11 N11 O11 119.96(4) . 12_664

loop_
_geom_bond_atom_site_label_1
_geom_bond_atom_site_label_2
_geom_bond_distance
_geom_bond_site_symmetry_2
Zn1 O1 1.858(7) .
Zn1 O1 1.858(7) 8_645
Zn1 O1 1.858(7) 11_556
Zn1 N1 2.008(2) 11_556
Zn1 N1 2.008(2) 8_645
Zn1 N1 2.008(2) .
Zn2 O1 1.911(7) 21_666
Zn2 O1 1.911(7) 19_656
Zn2 O1 1.911(7) 16_765
Zn2 N2 1.999(3) .
Zn2 N2 1.999(3) 12_664
Zn2 N2 1.999(3) 6_566
Zn3 N3 2.198(2) 20_675
Zn3 N3 2.198(2) 13_765
Zn3 N3 2.198(2) 23_764
Zn3 N3 2.198(2) 11_556
Zn3 N3 2.198(2) .
Zn3 N3 2.198(2) 8_645
N1 C2 1.306(4) .
N1 N3 1.392(3) .
N2 C2 1.357(4) .
N2 C1 1.367(4) .
N3 C1 1.338(4) .
N4 C1 1.358(4) .
O1 O1 1.107(13) 11_556
O1 O1 1.107(13) 8_645
O1 Zn2 1.911(7) 16_755
N11 O11 1.284(5) 6_566
N11 O11 1.284(5) .
N11 O11 1.284(5) 12_664
